data_4134322
loop_
_publ_author_name
'Li, Xing'
'Qiao, Jingsi'
'Chee, See Wee'
'Xu, Hai-Sen'
'Zhao, Xiaoxu'
'Choi, Hwa Seob'
'Yu, Wei'
'Quek, Su Ying'
'Mirsaidov, Utkur'
'Loh, Kian Ping'

_publ_section_title
;
 Rapid, Scalable Construction of Highly Crystalline Acylhydrazone
 Two-Dimensional Covalent Organic Frameworks via Dipole-Induced
 Antiparallel Stacking.
;
_journal_name_full 'Journal of the American Chemical Society'
_journal_paper_doi 10.1021/jacs.0c00553
_journal_year 2020
_chemical_formula_sum 'C31 H33 N5 O5'
_chemical_formula_weight 555.62
_space_group_crystal_system orthorhombic
_space_group_IT_number 60
_space_group_name_Hall '-P 2n 2ab'
_space_group_name_H-M_alt 'P b c n'
_atom_sites_solution_hydrogens mixed
_audit_creation_method SHELXL-2014/7
_cell_angle_alpha 90
_cell_angle_beta 90
_cell_angle_gamma 90
_cell_formula_units_Z 4
_cell_length_a 27.5137(8)
_cell_length_b 13.8315(5)
_cell_length_c 7.3394(2)
_cell_measurement_reflns_used 6635
_cell_measurement_temperature 100(2)
_cell_measurement_theta_max 68.30
_cell_measurement_theta_min 6.44
_cell_volume 2793.05(15)
_computing_cell_refinement 'APEX3 v2016.1-0 (Bruker AXS)'
_computing_data_collection 'APEX3 (Bruker AXS)'
_computing_data_reduction 'SAINT V8.32B (Bruker AXS Inc., 2014)'
_computing_molecular_graphics 'Bruker SHELXTL'
_computing_publication_material 'Bruker SHELXTL'
_computing_structure_refinement 'SHELXL--2014 (Sheldrick 2014)'
_computing_structure_solution 'SHELXT--(Sheldrick 2015)'
_diffrn_ambient_temperature 100(2)
_diffrn_measured_fraction_theta_full 0.996
_diffrn_measured_fraction_theta_max 0.996
_diffrn_measurement_device_type 'Bruker D8 venture'
_diffrn_measurement_method '\f and \w scans'
_diffrn_radiation_type CuK\a
_diffrn_radiation_wavelength 1.54178
_diffrn_reflns_av_R_equivalents 0.0837
_diffrn_reflns_av_unetI/netI 0.0551
_diffrn_reflns_Laue_measured_fraction_full 0.996
_diffrn_reflns_Laue_measured_fraction_max 0.996
_diffrn_reflns_limit_h_max 28
_diffrn_reflns_limit_h_min -32
_diffrn_reflns_limit_k_max 14
_diffrn_reflns_limit_k_min -16
_diffrn_reflns_limit_l_max 7
_diffrn_reflns_limit_l_min -8
_diffrn_reflns_number 16777
_diffrn_reflns_point_group_measured_fraction_full 0.996
_diffrn_reflns_point_group_measured_fraction_max 0.996
_diffrn_reflns_theta_full 66.566
_diffrn_reflns_theta_max 66.566
_diffrn_reflns_theta_min 5.788
_exptl_absorpt_coefficient_mu 0.744
_exptl_absorpt_correction_T_max 0.7531
_exptl_absorpt_correction_T_min 0.5156
_exptl_absorpt_correction_type multi-scan
_exptl_absorpt_process_details 'Sadabs, (Sheldrick 2012)'
_exptl_crystal_colour Colourless
_exptl_crystal_density_diffrn 1.321
_exptl_crystal_density_meas ?
_exptl_crystal_density_method 'Not Measured'
_exptl_crystal_description Needle
_exptl_crystal_F_000 1176
_exptl_crystal_size_max 0.472
_exptl_crystal_size_mid 0.058
_exptl_crystal_size_min 0.048
_refine_diff_density_max 0.305
_refine_diff_density_min -0.250
_refine_diff_density_rms 0.068
_refine_ls_extinction_coef 0.0011(2)
_refine_ls_extinction_expression Fc^*^=kFc[1+0.001xFc^2^\l^3^/sin(2\q)]^-1/4^
_refine_ls_extinction_method 'SHELXL-2014/7 (Sheldrick 2014'
_refine_ls_goodness_of_fit_ref 1.212
_refine_ls_hydrogen_treatment mixed
_refine_ls_matrix_type full
_refine_ls_number_parameters 211
_refine_ls_number_reflns 2466
_refine_ls_number_restraints 0
_refine_ls_restrained_S_all 1.212
_refine_ls_R_factor_all 0.0788
_refine_ls_R_factor_gt 0.0684
_refine_ls_shift/su_max 0.000
_refine_ls_shift/su_mean 0.000
_refine_ls_structure_factor_coef Fsqd
_refine_ls_weighting_details 'w=1/[\s^2^(Fo^2^)+7.3655P] where P=(Fo^2^+2Fc^2^)/3'
_refine_ls_weighting_scheme calc
_refine_ls_wR_factor_gt 0.1617
_refine_ls_wR_factor_ref 0.1667
_reflns_Friedel_coverage 0.000
_reflns_number_gt 2093
_reflns_number_total 2466
_reflns_threshold_expression 'I > 2\s(I)'
_cod_data_source_file ja0c00553_si_002.cif
_cod_data_source_block H583
_cod_depositor_comments
;
The following automatic conversions were performed:

data item '_exptl_absorpt_correction_type' value 'Multi-scan' was
changed to 'multi-scan' in accordance with the
/home/data/users/saulius/crontab/automatic-downloads/rss-feeds/ACS/lib/dictionaries/cif_core.dic
dictionary named 'cif_core.dic' version 2.4.2 last updated on
2011-04-26.

data item '_exptl_crystal_density_meas' value 'Not Measured' was
changed to '?' -- the value is perceived as not measured.

Automatic conversion script
Id: cif_fix_values 7556 2019-12-06 15:28:31Z antanas 
;
_cod_database_code 4134322
_shelx_shelxl_version_number 2014/7
_shelx_space_group_comment
; 
The symmetry employed for this shelxl refinement is uniquely defined 
by the following loop, which should always be used as a source of 
symmetry information in preference to the above space-group names. 
They are only intended as comments. 
;
_shelx_estimated_absorpt_t_min 0.720
_shelx_estimated_absorpt_t_max 0.965
_computing_bruker_data_scaling 'SADABS V2012/1 (Bruker AXS Inc.)'

loop_
_space_group_symop_operation_xyz
'x, y, z'
'-x+1/2, -y+1/2, z+1/2'
'-x, y, -z+1/2'
'x+1/2, -y+1/2, -z'
'-x, -y, -z'
'x-1/2, y-1/2, -z-1/2'
'x, -y, z-1/2'
'-x-1/2, y-1/2, z'

loop_
_atom_site_label
_atom_site_type_symbol
_atom_site_fract_x
_atom_site_fract_y
_atom_site_fract_z
_atom_site_U_iso_or_equiv
_atom_site_adp_type
_atom_site_occupancy
_atom_site_site_symmetry_order
_atom_site_calc_flag
_atom_site_refinement_flags_posn
_atom_site_refinement_flags_adp
_atom_site_refinement_flags_occupancy
_atom_site_disorder_assembly
_atom_site_disorder_group
O1 O 0.41631(7) 0.81377(15) 0.3405(3) 0.0187(5) Uani 1 1 d . . . . .
O2 O 0.57528(7) 0.88590(15) 0.6282(3) 0.0159(5) Uani 1 1 d . . . . .
N1 N 0.33805(8) 0.90892(19) 0.2108(3) 0.0153(6) Uani 1 1 d . . . . .
N2 N 0.37659(9) 0.9557(2) 0.2902(4) 0.0147(6) Uani 1 1 d . . . . .
H2N H 0.3776(15) 1.021(3) 0.297(6) 0.042(13) Uiso 1 1 d . . . . .
C1 C 0.26088(10) 0.9219(2) 0.0638(4) 0.0147(7) Uani 1 1 d . . . . .
C2 C 0.25790(11) 0.8220(2) 0.0294(4) 0.0179(7) Uani 1 1 d . . . . .
H2 H 0.2842 0.7811 0.0619 0.021 Uiso 1 1 calc R U . . .
C3 C 0.21713(11) 0.7832(2) -0.0512(4) 0.0208(7) Uani 1 1 d . . . . .
H3 H 0.2155 0.7156 -0.0732 0.025 Uiso 1 1 calc R U . . .
C4 C 0.17825(11) 0.8424(2) -0.1007(4) 0.0201(7) Uani 1 1 d . . . . .
H4 H 0.1502 0.8154 -0.1564 0.024 Uiso 1 1 calc R U . . .
C5 C 0.18093(11) 0.9407(2) -0.0680(4) 0.0208(7) Uani 1 1 d . . . . .
H5 H 0.1546 0.9814 -0.1014 0.025 Uiso 1 1 calc R U . . .
C6 C 0.22206(11) 0.9805(2) 0.0136(4) 0.0180(7) Uani 1 1 d . . . . .
H6 H 0.2236 1.0482 0.0351 0.022 Uiso 1 1 calc R U . . .
C7 C 0.30370(10) 0.9637(2) 0.1518(4) 0.0153(6) Uani 1 1 d . . . . .
H7 H 0.3062 1.0318 0.1655 0.018 Uiso 1 1 calc R U . . .
C8 C 0.41529(10) 0.9023(2) 0.3490(4) 0.0147(6) Uani 1 1 d . . . . .
C9 C 0.45761(10) 0.9581(2) 0.4270(4) 0.0121(6) Uani 1 1 d . . . . .
C10 C 0.49542(10) 0.9008(2) 0.4909(4) 0.0128(6) Uani 1 1 d . . . . .
H10 H 0.4924 0.8325 0.4850 0.015 Uiso 1 1 calc R U . . .
C11 C 0.53775(10) 0.9409(2) 0.5635(4) 0.0121(6) Uani 1 1 d . . . . .
C12 C 0.57063(11) 0.7815(2) 0.6174(4) 0.0161(7) Uani 1 1 d . . . . .
H12A H 0.5703 0.7601 0.4887 0.019 Uiso 1 1 calc R U . . .
H12B H 0.5401 0.7600 0.6762 0.019 Uiso 1 1 calc R U . . .
C13 C 0.61351(11) 0.7402(2) 0.7144(4) 0.0172(7) Uani 1 1 d . . . . .
H13 H 0.6178 0.7551 0.8398 0.021 Uiso 1 1 calc R U . . .
C14 C 0.64576(11) 0.6840(2) 0.6338(4) 0.0207(7) Uani 1 1 d . . . . .
H14A H 0.6422 0.6682 0.5085 0.025 Uiso 1 1 calc R U . . .
H14B H 0.6725 0.6593 0.7010 0.025 Uiso 1 1 calc R U . . .
N1S N 0.5000 0.5366(3) 0.2500 0.0318(11) Uani 1 2 d S T P . .
O1S O 0.4953(2) 0.3838(3) 0.1540(8) 0.0355(13) Uani 0.5 1 d . . P A -1
C1S C 0.4763(2) 0.4592(5) 0.2023(10) 0.0255(15) Uani 0.5 1 d . . P A -1
H1S H 0.4418 0.4617 0.2053 0.031 Uiso 0.5 1 calc R U P A -1
C2S C 0.5523(2) 0.5398(6) 0.2826(12) 0.0338(18) Uani 0.5 1 d . . P A -1
H2S1 H 0.5584 0.5558 0.4106 0.051 Uiso 0.5 1 calc R U P A -1
H2S2 H 0.5671 0.5891 0.2043 0.051 Uiso 0.5 1 calc R U P A -1
H2S3 H 0.5666 0.4766 0.2547 0.051 Uiso 0.5 1 calc R U P A -1
C3S C 0.4745(3) 0.6251(5) 0.3135(11) 0.0329(18) Uani 0.5 1 d . . P A -1
H3S1 H 0.4398 0.6199 0.2847 0.049 Uiso 0.5 1 calc R U P A -1
H3S2 H 0.4882 0.6818 0.2521 0.049 Uiso 0.5 1 calc R U P A -1
H3S3 H 0.4786 0.6318 0.4455 0.049 Uiso 0.5 1 calc R U P A -1

loop_
_atom_site_aniso_label
_atom_site_aniso_U_11
_atom_site_aniso_U_22
_atom_site_aniso_U_33
_atom_site_aniso_U_23
_atom_site_aniso_U_13
_atom_site_aniso_U_12
O1 0.0180(11) 0.0171(11) 0.0209(11) 0.0001(9) -0.0036(9) -0.0033(9)
O2 0.0142(10) 0.0125(10) 0.0211(12) 0.0020(9) -0.0044(9) 0.0003(8)
N1 0.0088(11) 0.0241(14) 0.0129(13) -0.0016(11) -0.0015(10) -0.0045(10)
N2 0.0112(12) 0.0180(14) 0.0150(13) -0.0010(11) -0.0032(10) -0.0020(10)
C1 0.0111(14) 0.0215(16) 0.0115(14) 0.0010(12) -0.0011(11) -0.0037(12)
C2 0.0174(15) 0.0223(16) 0.0139(15) -0.0012(13) 0.0012(12) 0.0008(13)
C3 0.0229(16) 0.0240(16) 0.0156(16) -0.0047(13) 0.0009(13) -0.0053(14)
C4 0.0165(15) 0.0304(18) 0.0136(15) 0.0022(14) -0.0018(12) -0.0074(13)
C5 0.0145(15) 0.0286(18) 0.0194(16) 0.0067(14) -0.0046(13) -0.0018(13)
C6 0.0167(15) 0.0199(16) 0.0175(15) 0.0019(13) 0.0009(12) -0.0023(13)
C7 0.0148(14) 0.0196(15) 0.0115(14) 0.0008(12) 0.0010(12) -0.0024(12)
C8 0.0144(14) 0.0196(16) 0.0102(14) 0.0018(12) 0.0034(12) -0.0023(12)
C9 0.0123(14) 0.0173(15) 0.0067(13) 0.0002(12) 0.0002(11) -0.0029(11)
C10 0.0139(14) 0.0152(13) 0.0094(13) 0.0001(12) -0.0001(11) -0.0001(12)
C11 0.0119(14) 0.0172(15) 0.0071(13) 0.0017(11) 0.0023(11) 0.0014(11)
C12 0.0187(15) 0.0118(14) 0.0177(16) 0.0014(12) -0.0010(12) -0.0021(12)
C13 0.0195(15) 0.0188(15) 0.0135(15) 0.0024(13) -0.0011(12) 0.0020(13)
C14 0.0205(16) 0.0240(17) 0.0177(16) -0.0002(14) -0.0013(13) 0.0011(13)
N1S 0.020(2) 0.021(2) 0.054(3) 0.000 0.004(2) 0.000
O1S 0.039(3) 0.018(2) 0.050(3) -0.003(2) 0.008(3) 0.008(2)
C1S 0.021(3) 0.024(3) 0.031(4) 0.002(3) 0.006(3) -0.001(3)
C2S 0.017(3) 0.034(4) 0.050(5) 0.005(4) -0.001(3) 0.002(3)
C3S 0.035(4) 0.021(4) 0.043(5) -0.004(3) -0.001(4) 0.007(3)

loop_
_atom_type_symbol
_atom_type_description
_atom_type_scat_dispersion_real
_atom_type_scat_dispersion_imag
_atom_type_scat_source
C C 0.0181 0.0091 'International Tables Vol C Tables 4.2.6.8 and 6.1.1.4'
H H 0.0000 0.0000 'International Tables Vol C Tables 4.2.6.8 and 6.1.1.4'
N N 0.0311 0.0180 'International Tables Vol C Tables 4.2.6.8 and 6.1.1.4'
O O 0.0492 0.0322 'International Tables Vol C Tables 4.2.6.8 and 6.1.1.4'

loop_
_geom_angle_atom_site_label_1
_geom_angle_atom_site_label_2
_geom_angle_atom_site_label_3
_geom_angle
_geom_angle_site_symmetry_1
_geom_angle_site_symmetry_3
_geom_angle_publ_flag
C11 O2 C12 117.9(2) . . ?
C7 N1 N2 115.7(3) . . ?
C8 N2 N1 118.8(3) . . ?
C8 N2 H2N 120(3) . . ?
N1 N2 H2N 121(3) . . ?
C6 C1 C2 118.7(3) . . ?
C6 C1 C7 120.4(3) . . ?
C2 C1 C7 121.0(3) . . ?
C3 C2 C1 120.5(3) . . ?
C3 C2 H2 119.7 . . ?
C1 C2 H2 119.7 . . ?
C2 C3 C4 120.5(3) . . ?
C2 C3 H3 119.8 . . ?
C4 C3 H3 119.8 . . ?
C5 C4 C3 119.4(3) . . ?
C5 C4 H4 120.3 . . ?
C3 C4 H4 120.3 . . ?
C4 C5 C6 120.4(3) . . ?
C4 C5 H5 119.8 . . ?
C6 C5 H5 119.8 . . ?
C1 C6 C5 120.5(3) . . ?
C1 C6 H6 119.8 . . ?
C5 C6 H6 119.8 . . ?
N1 C7 C1 120.5(3) . . ?
N1 C7 H7 119.7 . . ?
C1 C7 H7 119.7 . . ?
O1 C8 N2 122.8(3) . . ?
O1 C8 C9 120.8(3) . . ?
N2 C8 C9 116.4(3) . . ?
C10 C9 C11 118.8(3) . 5_676 ?
C10 C9 C8 114.4(3) . . ?
C11 C9 C8 126.7(3) 5_676 . ?
C9 C10 C11 121.8(3) . . ?
C9 C10 H10 119.1 . . ?
C11 C10 H10 119.1 . . ?
O2 C11 C10 122.8(3) . . ?
O2 C11 C9 117.9(3) . 5_676 ?
C10 C11 C9 119.3(3) . 5_676 ?
O2 C12 C13 106.5(2) . . ?
O2 C12 H12A 110.4 . . ?
C13 C12 H12A 110.4 . . ?
O2 C12 H12B 110.4 . . ?
C13 C12 H12B 110.4 . . ?
H12A C12 H12B 108.6 . . ?
C14 C13 C12 122.9(3) . . ?
C14 C13 H13 118.6 . . ?
C12 C13 H13 118.6 . . ?
C13 C14 H14A 120.0 . . ?
C13 C14 H14B 120.0 . . ?
H14A C14 H14B 120.0 . . ?
C1S N1S C2S 124.2(5) . . ?
C1S N1S C3S 121.7(4) . . ?
C2S N1S C3S 113.0(5) . . ?
O1S C1S N1S 124.6(6) . . ?
O1S C1S H1S 117.7 . . ?
N1S C1S H1S 117.7 . . ?
N1S C2S H2S1 109.5 . . ?
N1S C2S H2S2 109.5 . . ?
H2S1 C2S H2S2 109.5 . . ?
N1S C2S H2S3 109.5 . . ?
H2S1 C2S H2S3 109.5 . . ?
H2S2 C2S H2S3 109.5 . . ?
N1S C3S H3S1 109.5 . . ?
N1S C3S H3S2 109.5 . . ?
H3S1 C3S H3S2 109.5 . . ?
N1S C3S H3S3 109.5 . . ?
H3S1 C3S H3S3 109.5 . . ?
H3S2 C3S H3S3 109.5 . . ?

loop_
_geom_bond_atom_site_label_1
_geom_bond_atom_site_label_2
_geom_bond_distance
_geom_bond_site_symmetry_2
_geom_bond_publ_flag
O1 C8 1.226(4) . ?
O2 C11 1.367(3) . ?
O2 C12 1.452(3) . ?
N1 C7 1.286(4) . ?
N1 N2 1.372(3) . ?
N2 C8 1.366(4) . ?
N2 H2N 0.90(5) . ?
C1 C6 1.391(4) . ?
C1 C2 1.407(4) . ?
C1 C7 1.463(4) . ?
C2 C3 1.377(4) . ?
C2 H2 0.9500 . ?
C3 C4 1.396(5) . ?
C3 H3 0.9500 . ?
C4 C5 1.383(5) . ?
C4 H4 0.9500 . ?
C5 C6 1.394(4) . ?
C5 H5 0.9500 . ?
C6 H6 0.9500 . ?
C7 H7 0.9500 . ?
C8 C9 1.510(4) . ?
C9 C10 1.389(4) . ?
C9 C11 1.405(4) 5_676 ?
C10 C11 1.395(4) . ?
C10 H10 0.9500 . ?
C11 C9 1.405(4) 5_676 ?
C12 C13 1.491(4) . ?
C12 H12A 0.9900 . ?
C12 H12B 0.9900 . ?
C13 C14 1.320(5) . ?
C13 H13 0.9500 . ?
C14 H14A 0.9500 . ?
C14 H14B 0.9500 . ?
N1S C1S 1.301(8) . ?
N1S C2S 1.460(7) . ?
N1S C3S 1.486(7) . ?
O1S C1S 1.219(8) . ?
C1S H1S 0.9500 . ?
C2S H2S1 0.9800 . ?
C2S H2S2 0.9800 . ?
C2S H2S3 0.9800 . ?
C3S H3S1 0.9800 . ?
C3S H3S2 0.9800 . ?
C3S H3S3 0.9800 . ?

loop_
_geom_hbond_atom_site_label_D
_geom_hbond_atom_site_label_H
_geom_hbond_atom_site_label_A
_geom_hbond_distance_DH
_geom_hbond_distance_HA
_geom_hbond_distance_DA
_geom_hbond_angle_DHA
_geom_hbond_site_symmetry_A
N2 H2N O2 0.90(5) 1.91(5) 2.630(3) 135(4) 5_676

loop_
_geom_torsion_atom_site_label_1
_geom_torsion_atom_site_label_2
_geom_torsion_atom_site_label_3
_geom_torsion_atom_site_label_4
_geom_torsion
_geom_torsion_site_symmetry_1
_geom_torsion_site_symmetry_2
_geom_torsion_site_symmetry_3
_geom_torsion_site_symmetry_4
_geom_torsion_publ_flag
C7 N1 N2 C8 -177.3(3) . . . . ?
C6 C1 C2 C3 -0.5(5) . . . . ?
C7 C1 C2 C3 179.1(3) . . . . ?
C1 C2 C3 C4 0.3(5) . . . . ?
C2 C3 C4 C5 -0.1(5) . . . . ?
C3 C4 C5 C6 0.0(5) . . . . ?
C2 C1 C6 C5 0.5(5) . . . . ?
C7 C1 C6 C5 -179.1(3) . . . . ?
C4 C5 C6 C1 -0.2(5) . . . . ?
N2 N1 C7 C1 179.7(3) . . . . ?
C6 C1 C7 N1 174.7(3) . . . . ?
C2 C1 C7 N1 -4.8(5) . . . . ?
N1 N2 C8 O1 -3.0(4) . . . . ?
N1 N2 C8 C9 177.2(2) . . . . ?
O1 C8 C9 C10 -2.0(4) . . . . ?
N2 C8 C9 C10 177.9(3) . . . . ?
O1 C8 C9 C11 176.6(3) . . . 5_676 ?
N2 C8 C9 C11 -3.5(4) . . . 5_676 ?
C11 C9 C10 C11 -0.2(5) 5_676 . . . ?
C8 C9 C10 C11 178.5(3) . . . . ?
C12 O2 C11 C10 0.9(4) . . . . ?
C12 O2 C11 C9 -179.6(3) . . . 5_676 ?
C9 C10 C11 O2 179.6(3) . . . . ?
C9 C10 C11 C9 0.2(5) . . . 5_676 ?
C11 O2 C12 C13 -174.0(2) . . . . ?
O2 C12 C13 C14 -119.5(3) . . . . ?
C2S N1S C1S O1S -10.9(10) . . . . ?
C3S N1S C1S O1S -177.9(7) . . . . ?
